data_7030518
loop_
_publ_author_name
'Broomfield, Lewis M.'
'Wright, Joseph A.'
'Bochmann, Manfred'

_publ_section_title
;
 Synthesis, structures and reactivity of 2-phosphorylmethyl-1H-pyrrolato
 complexes of titanium, yttrium and zinc
;
_journal_coden_ASTM DTARAF
_journal_issue 39
_journal_name_full 'Dalton Transactions'
_journal_page_first 8269
_journal_page_last 8279
_journal_paper_doi 10.1039/b908394d
_journal_year 2009
_chemical_formula_moiety 'C38 H42 N4 O2 P2 Ti'
_chemical_formula_structural '[Pyr-P(O)Ph2]2Ti(NMe2)2'
_chemical_formula_sum 'C38 H42 N4 O2 P2 Ti'
_chemical_formula_weight 696.60
_chemical_name_common 'Compound 5a'
_space_group_IT_number 60
_symmetry_cell_setting orthorhombic
_symmetry_Int_Tables_number 60
_symmetry_space_group_name_Hall '-P 2n 2ab'
_symmetry_space_group_name_H-M 'P b c n'
_atom_sites_solution_hydrogens geom
_atom_sites_solution_primary direct
_atom_sites_solution_secondary difmap
_cell_angle_alpha 90.00
_cell_angle_beta 90.00
_cell_angle_gamma 90.00
_cell_formula_units_Z 4
_cell_length_a 15.392(5)
_cell_length_b 12.636(5)
_cell_length_c 18.352(5)
_cell_measurement_reflns_used 59850
_cell_measurement_temperature 120(2)
_cell_measurement_theta_max 27.48
_cell_measurement_theta_min 2.91
_cell_volume 3569(2)
_computing_cell_refinement 'DENZO (Otwinowski & Minor, 1997) & COLLECT (Hooft, R.W.W., 1998)'
_computing_data_collection 'COLLECT (Hooft, R.W.W., 1998)'
_computing_data_reduction 'DENZO (Otwinowski & Minor, 1997) & COLLECT (Hooft, R.W.W., 1998)'
_computing_molecular_graphics 'ORTEP-3 (Farrugia, 1997)'
_computing_publication_material
;
SHELXL-97 (Sheldrick, 2008), PLATON (Spek, 2003), WinGX (Farrugia, 1999)
and enCIFer (Allen <i>et al.</i>, 2004)
;
_computing_structure_refinement 'SHELXL-97 (Sheldrick, 2008)'
_computing_structure_solution 'SHELXS-97 (Sheldrick, 2008)'
_diffrn_ambient_temperature 120(2)
_diffrn_detector_area_resol_mean 9.091
_diffrn_measured_fraction_theta_full 0.995
_diffrn_measured_fraction_theta_max 0.995
_diffrn_measurement_device_type 'Bruker-Nonius Roper CCD camera on \k-goniostat'
_diffrn_measurement_method '\f & \w scans'
_diffrn_radiation_monochromator graphite
_diffrn_radiation_source 'Bruker-Nonius FR591 rotating anode'
_diffrn_radiation_type MoK\a
_diffrn_radiation_wavelength 0.71073
_diffrn_reflns_av_R_equivalents 0.1723
_diffrn_reflns_av_sigmaI/netI 0.1199
_diffrn_reflns_limit_h_max 19
_diffrn_reflns_limit_h_min -19
_diffrn_reflns_limit_k_max 16
_diffrn_reflns_limit_k_min -16
_diffrn_reflns_limit_l_max 23
_diffrn_reflns_limit_l_min -23
_diffrn_reflns_number 32736
_diffrn_reflns_theta_full 27.55
_diffrn_reflns_theta_max 27.55
_diffrn_reflns_theta_min 3.66
_diffrn_standards_number 0
_exptl_absorpt_coefficient_mu 0.368
_exptl_absorpt_correction_T_max 0.996
_exptl_absorpt_correction_T_min 0.844
_exptl_absorpt_correction_type multi-scan
_exptl_absorpt_process_details 'SADABS 2007/2 (Sheldrick, G.M., 2007)'
_exptl_crystal_colour orange
_exptl_crystal_density_diffrn 1.296
_exptl_crystal_density_method 'not measured'
_exptl_crystal_description plate
_exptl_crystal_F_000 1464
_exptl_crystal_size_max 0.09
_exptl_crystal_size_mid 0.09
_exptl_crystal_size_min 0.01
_refine_diff_density_max 0.457
_refine_diff_density_min -0.461
_refine_diff_density_rms 0.105
_refine_ls_extinction_method none
_refine_ls_goodness_of_fit_ref 1.125
_refine_ls_hydrogen_treatment constr
_refine_ls_matrix_type full
_refine_ls_number_parameters 215
_refine_ls_number_reflns 4102
_refine_ls_number_restraints 0
_refine_ls_restrained_S_all 1.125
_refine_ls_R_factor_all 0.1938
_refine_ls_R_factor_gt 0.0957
_refine_ls_shift/su_max 0.001
_refine_ls_shift/su_mean 0.000
_refine_ls_structure_factor_coef Fsqd
_refine_ls_weighting_details 'calc w=1/[\s^2^(Fo^2^)+(0.0000P)^2^+17.0380P] where P=(Fo^2^+2Fc^2^)/3'
_refine_ls_weighting_scheme calc
_refine_ls_wR_factor_gt 0.1467
_refine_ls_wR_factor_ref 0.1825
_reflns_number_gt 2222
_reflns_number_total 4102
_reflns_threshold_expression >2\s(I)
_cod_duplicate_entry 7002381
_cod_data_source_file b908394d.txt
_cod_data_source_block 5a
_cod_depositor_comments
;
The following automatic conversions were performed:

'_symmetry_cell_setting' value 'Orthorhombic' changed to
'orthorhombic' according to
/usr/data/users/saulius/automatic-downloads/retrospective/RSC/lib/dictionaries/cif_core.dic
dictionary named 'cif_core.dic' version 2.4.2 from 2011-04-26.

Automatic conversion script
Id: cif_fix_values 2281 2013-09-26 08:29:07Z andrius 
;
_cod_database_code 7030518

loop_
_symmetry_equiv_pos_as_xyz
'x, y, z'
'-x+1/2, -y+1/2, z+1/2'
'x+1/2, -y+1/2, -z'
'-x, y, -z+1/2'
'-x, -y, -z'
'x-1/2, y-1/2, -z-1/2'
'-x-1/2, y-1/2, z'
'x, -y, z-1/2'

loop_
_atom_site_label
_atom_site_type_symbol
_atom_site_fract_x
_atom_site_fract_y
_atom_site_fract_z
_atom_site_U_iso_or_equiv
_atom_site_adp_type
_atom_site_occupancy
_atom_site_symmetry_multiplicity
_atom_site_calc_flag
_atom_site_refinement_flags
Ti1 Ti 0.0000 0.13943(10) 0.2500 0.0265(3) Uani 1 2 d S
N1 N -0.1369(3) 0.1157(3) 0.2657(2) 0.0290(10) Uani 1 1 d .
N2 N -0.0048(3) 0.2413(3) 0.1730(3) 0.0365(12) Uani 1 1 d .
O1 O -0.0110(2) 0.0153(3) 0.17275(18) 0.0279(8) Uani 1 1 d .
P1 P -0.08431(9) -0.05954(11) 0.15384(8) 0.0257(3) Uani 1 1 d .
C1 C -0.1524(3) -0.0766(4) 0.2326(3) 0.0289(12) Uani 1 1 d .
H1A H -0.1998 -0.1243 0.2209 0.035 Uiso 1 1 calc R
H1B H -0.1189 -0.1078 0.2719 0.035 Uiso 1 1 calc R
C2 C -0.1882(3) 0.0277(4) 0.2565(3) 0.0264(11) Uani 1 1 d .
C3 C -0.1931(3) 0.1968(4) 0.2847(3) 0.0299(13) Uani 1 1 d .
H3 H -0.1763 0.2660 0.2948 0.036 Uiso 1 1 calc R
C4 C -0.2774(4) 0.1602(5) 0.2864(3) 0.0338(13) Uani 1 1 d .
H4 H -0.3267 0.1994 0.2978 0.041 Uiso 1 1 calc R
C5 C -0.2748(3) 0.0530(5) 0.2677(3) 0.0330(13) Uani 1 1 d .
H5 H -0.3220 0.0075 0.2636 0.040 Uiso 1 1 calc R
C6 C -0.0417(3) -0.1864(4) 0.1269(3) 0.0280(12) Uani 1 1 d .
C7 C -0.0907(4) -0.2787(5) 0.1356(3) 0.0368(14) Uani 1 1 d .
H7 H -0.1457 -0.2755 0.1564 0.044 Uiso 1 1 calc R
C8 C -0.0567(4) -0.3755(5) 0.1128(4) 0.0455(16) Uani 1 1 d .
H8 H -0.0890 -0.4372 0.1183 0.055 Uiso 1 1 calc R
C9 C 0.0248(4) -0.3793(5) 0.0822(3) 0.0402(15) Uani 1 1 d .
H9 H 0.0475 -0.4440 0.0672 0.048 Uiso 1 1 calc R
C10 C 0.0730(4) -0.2889(5) 0.0733(3) 0.0356(14) Uani 1 1 d .
H10 H 0.1281 -0.2924 0.0526 0.043 Uiso 1 1 calc R
C11 C 0.0394(4) -0.1920(5) 0.0954(3) 0.0324(13) Uani 1 1 d .
H11 H 0.0718 -0.1306 0.0889 0.039 Uiso 1 1 calc R
C12 C -0.1495(3) -0.0107(4) 0.0793(3) 0.0286(12) Uani 1 1 d .
C13 C -0.1636(3) -0.0708(5) 0.0168(3) 0.0329(13) Uani 1 1 d .
H13 H -0.1397 -0.1382 0.0133 0.039 Uiso 1 1 calc R
C14 C -0.2130(4) -0.0311(5) -0.0404(3) 0.0419(16) Uani 1 1 d .
H14 H -0.2230 -0.0723 -0.0816 0.050 Uiso 1 1 calc R
C15 C -0.2474(4) 0.0702(5) -0.0360(3) 0.0433(16) Uani 1 1 d .
H15 H -0.2797 0.0977 -0.0745 0.052 Uiso 1 1 calc R
C16 C -0.2335(4) 0.1297(5) 0.0259(3) 0.0403(15) Uani 1 1 d .
H16 H -0.2575 0.1971 0.0292 0.048 Uiso 1 1 calc R
C17 C -0.1847(4) 0.0911(5) 0.0828(3) 0.0361(14) Uani 1 1 d .
H17 H -0.1750 0.1329 0.1237 0.043 Uiso 1 1 calc R
C18 C 0.0294(4) 0.2215(5) 0.1009(3) 0.0475(17) Uani 1 1 d .
H18A H 0.0658 0.2795 0.0864 0.071 Uiso 1 1 calc R
H18B H -0.0178 0.2146 0.0670 0.071 Uiso 1 1 calc R
H18C H 0.0628 0.1574 0.1013 0.071 Uiso 1 1 calc R
C19 C -0.0517(5) 0.3425(6) 0.1726(5) 0.083(3) Uani 1 1 d .
H19A H -0.0999 0.3382 0.1395 0.125 Uiso 1 1 calc R
H19B H -0.0132 0.3980 0.1573 0.125 Uiso 1 1 calc R
H19C H -0.0728 0.3575 0.2207 0.125 Uiso 1 1 calc R

loop_
_atom_site_aniso_label
_atom_site_aniso_U_11
_atom_site_aniso_U_22
_atom_site_aniso_U_33
_atom_site_aniso_U_23
_atom_site_aniso_U_13
_atom_site_aniso_U_12
Ti1 0.0290(7) 0.0207(7) 0.0298(8) 0.000 0.0005(6) 0.000
N1 0.028(2) 0.029(2) 0.030(3) -0.002(2) 0.0002(19) 0.0011(19)
N2 0.039(3) 0.029(2) 0.042(3) 0.013(2) 0.007(2) 0.006(2)
O1 0.033(2) 0.0258(19) 0.025(2) 0.0008(15) 0.0006(16) -0.0006(16)
P1 0.0274(7) 0.0245(7) 0.0253(7) -0.0011(6) -0.0008(6) 0.0004(6)
C1 0.028(3) 0.029(3) 0.030(3) 0.002(2) -0.003(2) 0.000(2)
C2 0.030(3) 0.032(3) 0.017(3) 0.003(2) 0.000(2) 0.001(2)
C3 0.034(3) 0.029(3) 0.026(3) 0.001(2) -0.003(2) 0.010(2)
C4 0.032(3) 0.041(4) 0.029(3) 0.001(3) 0.000(2) 0.009(3)
C5 0.030(3) 0.042(3) 0.028(3) -0.001(3) -0.001(2) 0.000(3)
C6 0.028(3) 0.031(3) 0.025(3) -0.002(2) -0.004(2) 0.000(2)
C7 0.032(3) 0.038(3) 0.040(4) 0.000(3) 0.006(3) 0.002(3)
C8 0.051(4) 0.030(3) 0.055(4) -0.001(3) -0.002(3) 0.000(3)
C9 0.051(4) 0.028(3) 0.041(4) 0.000(3) 0.001(3) 0.012(3)
C10 0.031(3) 0.044(4) 0.033(3) 0.003(3) 0.003(3) 0.010(3)
C11 0.037(3) 0.035(3) 0.025(3) -0.001(3) -0.005(3) 0.001(3)
C12 0.022(3) 0.037(3) 0.026(3) 0.006(3) -0.001(2) 0.001(2)
C13 0.035(3) 0.032(3) 0.032(3) 0.001(3) 0.001(3) -0.001(2)
C14 0.046(4) 0.053(4) 0.026(3) -0.001(3) -0.007(3) -0.010(3)
C15 0.031(3) 0.057(4) 0.041(4) 0.009(3) -0.010(3) 0.002(3)
C16 0.039(3) 0.040(4) 0.041(4) 0.009(3) 0.006(3) 0.016(3)
C17 0.037(3) 0.036(3) 0.036(3) 0.004(3) -0.002(3) 0.009(3)
C18 0.046(4) 0.061(4) 0.036(4) 0.011(3) 0.002(3) -0.004(3)
C19 0.090(6) 0.050(5) 0.109(7) 0.038(5) 0.052(5) 0.030(4)

loop_
_atom_type_symbol
_atom_type_description
_atom_type_scat_dispersion_real
_atom_type_scat_dispersion_imag
_atom_type_scat_source
C C 0.0033 0.0016 'International Tables Vol C Tables 4.2.6.8 and 6.1.1.4'
H H 0.0000 0.0000 'International Tables Vol C Tables 4.2.6.8 and 6.1.1.4'
N N 0.0061 0.0033 'International Tables Vol C Tables 4.2.6.8 and 6.1.1.4'
O O 0.0106 0.0060 'International Tables Vol C Tables 4.2.6.8 and 6.1.1.4'
P P 0.1023 0.0942 'International Tables Vol C Tables 4.2.6.8 and 6.1.1.4'
Ti Ti 0.2776 0.4457 'International Tables Vol C Tables 4.2.6.8 and 6.1.1.4'

loop_
_geom_angle_atom_site_label_1
_geom_angle_atom_site_label_2
_geom_angle_atom_site_label_3
_geom_angle
_geom_angle_site_symmetry_1
_geom_angle_site_symmetry_3
N2 Ti1 N2 95.4(3) 4 .
N2 Ti1 O1 173.98(18) 4 .
N2 Ti1 O1 90.05(17) . .
N2 Ti1 O1 90.05(17) 4 4
N2 Ti1 O1 173.98(18) . 4
O1 Ti1 O1 84.64(19) . 4
N2 Ti1 N1 98.91(19) 4 4
N2 Ti1 N1 91.89(18) . 4
O1 Ti1 N1 83.44(15) . 4
O1 Ti1 N1 84.72(15) 4 4
N2 Ti1 N1 91.89(18) 4 .
N2 Ti1 N1 98.91(19) . .
O1 Ti1 N1 84.72(15) . .
O1 Ti1 N1 83.44(15) 4 .
N1 Ti1 N1 164.0(2) 4 .
C2 N1 C3 105.7(4) . .
C2 N1 Ti1 131.3(3) . .
C3 N1 Ti1 122.9(4) . .
C18 N2 C19 108.9(5) . .
C18 N2 Ti1 123.1(4) . .
C19 N2 Ti1 127.5(4) . .
P1 O1 Ti1 132.5(2) . .
O1 P1 C1 109.0(2) . .
O1 P1 C6 110.4(2) . .
C1 P1 C6 109.0(3) . .
O1 P1 C12 112.0(2) . .
C1 P1 C12 109.0(2) . .
C6 P1 C12 107.4(3) . .
C2 C1 P1 110.2(4) . .
C2 C1 H1A 109.6 . .
P1 C1 H1A 109.6 . .
C2 C1 H1B 109.6 . .
P1 C1 H1B 109.6 . .
H1A C1 H1B 108.1 . .
N1 C2 C5 110.3(5) . .
N1 C2 C1 122.6(4) . .
C5 C2 C1 127.0(5) . .
C4 C3 N1 110.2(5) . .
C4 C3 H3 124.9 . .
N1 C3 H3 124.9 . .
C3 C4 C5 107.0(5) . .
C3 C4 H4 126.5 . .
C5 C4 H4 126.5 . .
C2 C5 C4 106.8(5) . .
C2 C5 H5 126.6 . .
C4 C5 H5 126.6 . .
C11 C6 C7 119.6(5) . .
C11 C6 P1 119.4(4) . .
C7 C6 P1 121.0(4) . .
C8 C7 C6 119.7(5) . .
C8 C7 H7 120.2 . .
C6 C7 H7 120.2 . .
C9 C8 C7 119.7(6) . .
C9 C8 H8 120.2 . .
C7 C8 H8 120.2 . .
C10 C9 C8 120.9(6) . .
C10 C9 H9 119.6 . .
C8 C9 H9 119.6 . .
C9 C10 C11 119.8(5) . .
C9 C10 H10 120.1 . .
C11 C10 H10 120.1 . .
C6 C11 C10 120.4(6) . .
C6 C11 H11 119.8 . .
C10 C11 H11 119.8 . .
C13 C12 C17 118.7(5) . .
C13 C12 P1 121.6(4) . .
C17 C12 P1 119.7(4) . .
C14 C13 C12 120.7(6) . .
C14 C13 H13 119.6 . .
C12 C13 H13 119.6 . .
C15 C14 C13 119.8(6) . .
C15 C14 H14 120.1 . .
C13 C14 H14 120.1 . .
C16 C15 C14 119.5(6) . .
C16 C15 H15 120.3 . .
C14 C15 H15 120.3 . .
C17 C16 C15 121.1(6) . .
C17 C16 H16 119.4 . .
C15 C16 H16 119.4 . .
C16 C17 C12 120.2(6) . .
C16 C17 H17 119.9 . .
C12 C17 H17 119.9 . .
N2 C18 H18A 109.5 . .
N2 C18 H18B 109.5 . .
H18A C18 H18B 109.5 . .
N2 C18 H18C 109.5 . .
H18A C18 H18C 109.5 . .
H18B C18 H18C 109.5 . .
N2 C19 H19A 109.5 . .
N2 C19 H19B 109.5 . .
H19A C19 H19B 109.5 . .
N2 C19 H19C 109.5 . .
H19A C19 H19C 109.5 . .
H19B C19 H19C 109.5 . .

loop_
_geom_bond_atom_site_label_1
_geom_bond_atom_site_label_2
_geom_bond_distance
_geom_bond_site_symmetry_2
Ti1 N2 1.913(4) 4
Ti1 N2 1.913(4) .
Ti1 O1 2.121(4) .
Ti1 O1 2.121(4) 4
Ti1 N1 2.147(4) 4
Ti1 N1 2.147(4) .
N1 C2 1.375(6) .
N1 C3 1.385(6) .
N2 C18 1.447(7) .
N2 C19 1.469(8) .
O1 P1 1.513(4) .
P1 C1 1.798(5) .
P1 C6 1.801(5) .
P1 C12 1.805(5) .
C1 C2 1.494(7) .
C1 H1A 0.9700 .
C1 H1B 0.9700 .
C2 C5 1.386(7) .
C3 C4 1.378(7) .
C3 H3 0.9300 .
C4 C5 1.397(8) .
C4 H4 0.9300 .
C5 H5 0.9300 .
C6 C11 1.378(7) .
C6 C7 1.397(8) .
C7 C8 1.395(8) .
C7 H7 0.9300 .
C8 C9 1.376(8) .
C8 H8 0.9300 .
C9 C10 1.372(8) .
C9 H9 0.9300 .
C10 C11 1.389(8) .
C10 H10 0.9300 .
C11 H11 0.9300 .
C12 C13 1.393(8) .
C12 C17 1.397(7) .
C13 C14 1.391(8) .
C13 H13 0.9300 .
C14 C15 1.387(9) .
C14 H14 0.9300 .
C15 C16 1.379(8) .
C15 H15 0.9300 .
C16 C17 1.377(8) .
C16 H16 0.9300 .
C17 H17 0.9300 .
C18 H18A 0.9600 .
C18 H18B 0.9600 .
C18 H18C 0.9600 .
C19 H19A 0.9600 .
C19 H19B 0.9600 .
C19 H19C 0.9600 .

loop_
_geom_torsion_atom_site_label_1
_geom_torsion_atom_site_label_2
_geom_torsion_atom_site_label_3
_geom_torsion_atom_site_label_4
_geom_torsion
_geom_torsion_site_symmetry_1
N2 Ti1 N1 C2 -147.9(5) 4
N2 Ti1 N1 C2 116.4(5) .
O1 Ti1 N1 C2 27.2(5) .
O1 Ti1 N1 C2 -58.0(5) 4
N1 Ti1 N1 C2 -15.4(4) 4
N2 Ti1 N1 C3 36.2(4) 4
N2 Ti1 N1 C3 -59.6(4) .
O1 Ti1 N1 C3 -148.8(4) .
O1 Ti1 N1 C3 126.0(4) 4
N1 Ti1 N1 C3 168.6(4) 4
N2 Ti1 N2 C18 150.6(5) 4
N1 Ti1 N2 C18 51.5(5) 4
N1 Ti1 N2 C18 -116.6(5) .
N2 Ti1 N2 C19 -38.2(6) 4
O1 Ti1 N2 C19 139.2(6) .
N1 Ti1 N2 C19 -137.4(6) 4
N1 Ti1 N2 C19 54.5(6) .
N2 Ti1 O1 P1 -107.5(3) .
O1 Ti1 O1 P1 75.3(3) 4
N1 Ti1 O1 P1 160.6(3) 4
N1 Ti1 O1 P1 -8.6(3) .
Ti1 O1 P1 C1 -26.9(4) .
Ti1 O1 P1 C6 -146.6(3) .
Ti1 O1 P1 C12 93.8(3) .
O1 P1 C1 C2 59.1(4) .
C6 P1 C1 C2 179.6(4) .
C12 P1 C1 C2 -63.5(4) .
C3 N1 C2 C5 1.4(6) .
Ti1 N1 C2 C5 -175.1(4) .
C3 N1 C2 C1 177.5(5) .
Ti1 N1 C2 C1 1.0(8) .
P1 C1 C2 N1 -49.0(6) .
P1 C1 C2 C5 126.4(5) .
C2 N1 C3 C4 -0.7(6) .
Ti1 N1 C3 C4 176.2(4) .
N1 C3 C4 C5 -0.2(6) .
N1 C2 C5 C4 -1.5(6) .
C1 C2 C5 C4 -177.4(5) .
C3 C4 C5 C2 1.0(6) .
O1 P1 C6 C11 -28.5(5) .
C1 P1 C6 C11 -148.2(4) .
C12 P1 C6 C11 93.9(4) .
O1 P1 C6 C7 153.5(4) .
C1 P1 C6 C7 33.8(5) .
C12 P1 C6 C7 -84.2(5) .
C11 C6 C7 C8 0.6(8) .
P1 C6 C7 C8 178.6(5) .
C6 C7 C8 C9 0.1(9) .
C7 C8 C9 C10 -0.3(9) .
C8 C9 C10 C11 -0.1(9) .
C7 C6 C11 C10 -1.0(8) .
P1 C6 C11 C10 -179.1(4) .
C9 C10 C11 C6 0.8(8) .
O1 P1 C12 C13 124.7(4) .
C1 P1 C12 C13 -114.6(5) .
C6 P1 C12 C13 3.4(5) .
O1 P1 C12 C17 -53.1(5) .
C1 P1 C12 C17 67.6(5) .
C6 P1 C12 C17 -174.5(4) .
C17 C12 C13 C14 -1.2(8) .
P1 C12 C13 C14 -179.1(4) .
C12 C13 C14 C15 1.2(9) .
C13 C14 C15 C16 -1.2(9) .
C14 C15 C16 C17 1.2(9) .
C15 C16 C17 C12 -1.2(9) .
C13 C12 C17 C16 1.2(8) .
P1 C12 C17 C16 179.1(4) .
